data_7719321
loop_
_publ_author_name
'El Rayes, Mary'
'Cutler, Daniel J.'
'Watanabe, Lara K.'
'Stephaniuk, Nadia T.'
'Hayward, John J.'
'D'Agostino, Mike'
'Macdonald, Charles L. B.'
'Pilkington, Melanie'
'Rawson, Jeremy M.'

_publ_section_title
;
 Oxidative addition chemistry of
 bis(4,5-dimethoxybenzo)-1,2,5,6-tetrathiocin with cyclopentadienyl metal
 carbonyl complexes and the mechanochemical transformation of CpCo(dmobdt)
 to [CpCo(dmobdt)]<sub>2</sub>.
;
_journal_issue 43
_journal_name_full 'Dalton transactions (Cambridge, England : 2003)'
_journal_page_first 16163
_journal_page_last 16169
_journal_paper_doi 10.1039/d5dt01691f
_journal_volume 54
_journal_year 2025
_chemical_formula_moiety 'C26 H26 Mo2 O4 S4'
_chemical_formula_sum 'C26 H26 Mo2 O4 S4'
_chemical_formula_weight 722.59
_space_group_crystal_system monoclinic
_space_group_IT_number 14
_space_group_name_Hall '-P 2yn'
_space_group_name_H-M_alt 'P 1 21/n 1'
_atom_sites_solution_hydrogens mixed
_audit_creation_date 2025-07-07
_audit_creation_method
;
Olex2 1.5
(compiled 2025.05.31 svn.r86d253d1 for OlexSys, GUI svn.r7254)
;
_audit_update_record
;
2025-07-07 deposited with the CCDC.	2025-08-19 downloaded from the CCDC.
;
_cell_angle_alpha 90
_cell_angle_beta 94.578(2)
_cell_angle_gamma 90
_cell_formula_units_Z 2
_cell_length_a 8.4944(4)
_cell_length_b 8.0506(4)
_cell_length_c 18.8869(9)
_cell_measurement_reflns_used 9755
_cell_measurement_temperature 170.00
_cell_measurement_theta_max 28.31
_cell_measurement_theta_min 2.56
_cell_volume 1287.46(11)
_computing_molecular_graphics 'Olex2 1.5 (Dolomanov et al., 2009)'
_computing_publication_material 'Olex2 1.5 (Dolomanov et al., 2009)'
_computing_structure_refinement 'SHELXL 2019/3 (Sheldrick, 2015)'
_computing_structure_solution 'olex2.solve 1.5 (Bourhis et al., 2015)'
_diffrn_ambient_temperature 170.00
_diffrn_measured_fraction_theta_full 0.995
_diffrn_measured_fraction_theta_max 0.997
_diffrn_measurement_device_type 'Bruker APEX-II CCD'
_diffrn_measurement_method '\f and \w scans'
_diffrn_radiation_type MoK\a
_diffrn_radiation_wavelength 0.71073
_diffrn_reflns_av_R_equivalents 0.0254
_diffrn_reflns_av_unetI/netI 0.0138
_diffrn_reflns_Laue_measured_fraction_full 0.995
_diffrn_reflns_Laue_measured_fraction_max 0.997
_diffrn_reflns_limit_h_max 11
_diffrn_reflns_limit_h_min -11
_diffrn_reflns_limit_k_max 10
_diffrn_reflns_limit_k_min -10
_diffrn_reflns_limit_l_max 25
_diffrn_reflns_limit_l_min -25
_diffrn_reflns_number 32530
_diffrn_reflns_point_group_measured_fraction_full 0.995
_diffrn_reflns_point_group_measured_fraction_max 0.997
_diffrn_reflns_theta_full 25.242
_diffrn_reflns_theta_max 28.309
_diffrn_reflns_theta_min 2.558
_exptl_absorpt_coefficient_mu 1.332
_exptl_absorpt_correction_T_max 0.7457
_exptl_absorpt_correction_T_min 0.7083
_exptl_absorpt_correction_type multi-scan
_exptl_absorpt_process_details
;
SADABS-2016/2 (Bruker,2016/2) was used for absorption correction.
wR2(int) was 0.0817 before and 0.0393 after correction.
The Ratio of minimum to maximum transmission is 0.9498.
The \l/2 correction factor is Not present.
;
_exptl_crystal_colour black
_exptl_crystal_colour_primary black
_exptl_crystal_density_diffrn 1.864
_exptl_crystal_description block
_exptl_crystal_F_000 724
_exptl_crystal_size_max 0.126
_exptl_crystal_size_mid 0.106
_exptl_crystal_size_min 0.09
_refine_diff_density_max 0.367
_refine_diff_density_min -0.612
_refine_diff_density_rms 0.057
_refine_ls_extinction_method none
_refine_ls_goodness_of_fit_ref 1.024
_refine_ls_hydrogen_treatment mixed
_refine_ls_matrix_type full
_refine_ls_number_parameters 195
_refine_ls_number_reflns 3202
_refine_ls_number_restraints 0
_refine_ls_restrained_S_all 1.024
_refine_ls_R_factor_all 0.0157
_refine_ls_R_factor_gt 0.0151
_refine_ls_shift/su_max 0.002
_refine_ls_shift/su_mean 0.000
_refine_ls_structure_factor_coef Fsqd
_refine_ls_weighting_details 'w=1/[\s^2^(Fo^2^)+(0.0213P)^2^+0.7893P] where P=(Fo^2^+2Fc^2^)/3'
_refine_ls_weighting_scheme calc
_refine_ls_wR_factor_gt 0.0406
_refine_ls_wR_factor_ref 0.0412
_reflns_Friedel_coverage 0.000
_reflns_number_gt 3113
_reflns_number_total 3202
_reflns_threshold_expression 'I > 2\s(I)'
_cod_data_source_file d5dt01691f2.cif
_cod_data_source_block mo_me_85_2_0m
_cod_depositor_comments 'Adding full bibliography for 7719321--7719327.cif.'
_cod_database_code 7719321
_shelx_shelxl_version_number 2019/3
_shelx_space_group_comment
;
The symmetry employed for this shelxl refinement is uniquely defined
by the following loop, which should always be used as a source of
symmetry information in preference to the above space-group names.
They are only intended as comments.
;
_shelx_estimated_absorpt_t_max 0.890
_shelx_estimated_absorpt_t_min 0.850
_olex2_refinement_description
;
1.a Aromatic/amide H refined with riding coordinates:
 C12(H12), C13(H13), C11(H11), C9(H9), C10(H10)
;
_olex2_submission_special_instructions 'No special instructions were received'

loop_
_space_group_symop_operation_xyz
'x, y, z'
'-x+1/2, y+1/2, -z+1/2'
'-x, -y, -z'
'x-1/2, -y-1/2, z-1/2'

loop_
_atom_site_label
_atom_site_type_symbol
_atom_site_fract_x
_atom_site_fract_y
_atom_site_fract_z
_atom_site_U_iso_or_equiv
_atom_site_adp_type
_atom_site_occupancy
_atom_site_site_symmetry_order
_atom_site_calc_flag
_atom_site_refinement_flags_posn
_atom_site_refinement_flags_adp
_atom_site_refinement_flags_occupancy
_atom_site_disorder_assembly
_atom_site_disorder_group
Mo1 Mo 0.89202(2) 0.44058(2) 0.53758(2) 0.01432(4) Uani 1 1 d . . . . .
S1 S 0.86787(4) 0.42644(4) 0.40708(2) 0.01633(6) Uani 1 1 d . . . . .
S2 S 0.88828(3) 0.73292(4) 0.49825(2) 0.01702(6) Uani 1 1 d . . . . .
O2 O 0.46540(12) 0.74779(12) 0.23273(5) 0.0240(2) Uani 1 1 d . . . . .
O1 O 0.48943(12) 1.01291(12) 0.30721(5) 0.0264(2) Uani 1 1 d . . . . .
C4 C 0.56664(15) 0.73732(16) 0.29217(6) 0.0184(2) Uani 1 1 d . . . . .
C3 C 0.65420(15) 0.59675(16) 0.31318(7) 0.0181(2) Uani 1 1 d . . . . .
C2 C 0.74908(14) 0.60039(15) 0.37706(6) 0.0166(2) Uani 1 1 d . . . . .
C6 C 0.67596(15) 0.88517(16) 0.39711(7) 0.0187(2) Uani 1 1 d . . . . .
C1 C 0.75893(14) 0.74151(15) 0.41858(6) 0.0170(2) Uani 1 1 d . . . . .
C5 C 0.57884(15) 0.88267(16) 0.33379(7) 0.0192(2) Uani 1 1 d . . . . .
C12 C 0.84819(16) 0.30303(18) 0.63768(7) 0.0251(3) Uani 1 1 d . . . . .
H12 H 0.935843 0.271152 0.669132 0.030 Uiso 1 1 calc R U . . .
C7 C 0.44550(19) 0.60283(19) 0.18997(8) 0.0274(3) Uani 1 1 d . . . . .
C13 C 0.76596(17) 0.45772(18) 0.63830(7) 0.0243(3) Uani 1 1 d . . . . .
H13 H 0.788544 0.547223 0.670287 0.029 Uiso 1 1 calc R U . . .
C11 C 0.77506(17) 0.20498(18) 0.58135(8) 0.0258(3) Uani 1 1 d . . . . .
H11 H 0.805509 0.096159 0.568576 0.031 Uiso 1 1 calc R U . . .
C8 C 0.4910(2) 1.15991(19) 0.34857(9) 0.0327(3) Uani 1 1 d . . . . .
C9 C 0.64377(16) 0.45294(18) 0.58206(8) 0.0250(3) Uani 1 1 d . . . . .
H9 H 0.570708 0.539487 0.569624 0.030 Uiso 1 1 calc R U . . .
C10 C 0.65017(16) 0.29774(19) 0.54814(7) 0.0247(3) Uani 1 1 d . . . . .
H10 H 0.581176 0.261606 0.509114 0.030 Uiso 1 1 calc R U . . .
H3 H 0.650(2) 0.503(2) 0.2853(10) 0.025(4) Uiso 1 1 d . . . . .
H6 H 0.6860(19) 0.982(2) 0.4253(9) 0.019(4) Uiso 1 1 d . . . . .
H7A H 0.401(2) 0.519(3) 0.2148(10) 0.031(5) Uiso 1 1 d . . . . .
H7B H 0.543(2) 0.563(2) 0.1755(10) 0.028(5) Uiso 1 1 d . . . . .
H8A H 0.427(3) 1.238(3) 0.3205(12) 0.043(6) Uiso 1 1 d . . . . .
H7C H 0.377(2) 0.638(3) 0.1495(11) 0.036(5) Uiso 1 1 d . . . . .
H8B H 0.592(3) 1.203(3) 0.3572(11) 0.042(5) Uiso 1 1 d . . . . .
H8C H 0.449(3) 1.137(3) 0.3946(12) 0.046(6) Uiso 1 1 d . . . . .

loop_
_atom_site_aniso_label
_atom_site_aniso_U_11
_atom_site_aniso_U_22
_atom_site_aniso_U_33
_atom_site_aniso_U_23
_atom_site_aniso_U_13
_atom_site_aniso_U_12
Mo1 0.01417(6) 0.01419(6) 0.01445(6) 0.00093(3) 0.00021(4) 0.00014(3)
S1 0.01699(14) 0.01468(13) 0.01685(14) -0.00077(10) -0.00151(10) 0.00155(10)
S2 0.01827(13) 0.01559(13) 0.01666(13) -0.00112(10) -0.00205(10) 0.00197(10)
O2 0.0312(5) 0.0203(5) 0.0189(4) -0.0004(4) -0.0085(4) 0.0035(4)
O1 0.0325(5) 0.0177(4) 0.0272(5) -0.0004(4) -0.0089(4) 0.0075(4)
C4 0.0194(5) 0.0189(6) 0.0165(5) 0.0023(4) -0.0015(4) -0.0001(4)
C3 0.0205(6) 0.0161(5) 0.0174(5) -0.0007(5) -0.0003(4) 0.0003(4)
C2 0.0155(5) 0.0162(5) 0.0179(5) 0.0013(4) 0.0000(4) 0.0012(4)
C6 0.0195(6) 0.0165(6) 0.0197(6) -0.0010(5) -0.0010(4) 0.0009(5)
C1 0.0164(5) 0.0176(6) 0.0168(5) 0.0006(4) -0.0006(4) 0.0007(4)
C5 0.0196(5) 0.0168(6) 0.0207(6) 0.0024(5) -0.0009(4) 0.0025(5)
C12 0.0249(6) 0.0285(7) 0.0217(6) 0.0100(5) -0.0003(5) -0.0039(5)
C7 0.0356(8) 0.0232(7) 0.0217(6) -0.0036(5) -0.0075(6) 0.0014(6)
C13 0.0248(6) 0.0287(7) 0.0204(6) -0.0030(5) 0.0081(5) -0.0056(5)
C11 0.0271(6) 0.0195(6) 0.0315(7) 0.0038(5) 0.0065(5) -0.0049(5)
C8 0.0367(8) 0.0187(7) 0.0402(8) -0.0039(6) -0.0117(7) 0.0067(6)
C9 0.0182(6) 0.0273(7) 0.0303(7) 0.0037(5) 0.0062(5) 0.0006(5)
C10 0.0204(6) 0.0306(7) 0.0231(6) 0.0013(5) 0.0019(5) -0.0092(5)

loop_
_atom_type_symbol
_atom_type_description
_atom_type_scat_dispersion_real
_atom_type_scat_dispersion_imag
_atom_type_scat_source
C C 0.0033 0.0016 'International Tables Vol C Tables 4.2.6.8 and 6.1.1.4'
H H 0.0000 0.0000 'International Tables Vol C Tables 4.2.6.8 and 6.1.1.4'
Mo Mo -1.6832 0.6857 'International Tables Vol C Tables 4.2.6.8 and 6.1.1.4'
O O 0.0106 0.0060 'International Tables Vol C Tables 4.2.6.8 and 6.1.1.4'
S S 0.1246 0.1234 'International Tables Vol C Tables 4.2.6.8 and 6.1.1.4'

loop_
_geom_angle_atom_site_label_1
_geom_angle_atom_site_label_2
_geom_angle_atom_site_label_3
_geom_angle
_geom_angle_site_symmetry_1
_geom_angle_site_symmetry_3
_geom_angle_publ_flag
S1 Mo1 Mo1 58.201(9) 3_766 3_766 ?
S1 Mo1 Mo1 58.264(8) . 3_766 ?
S1 Mo1 S1 116.465(8) . 3_766 ?
S1 Mo1 S2 75.141(10) 3_766 3_766 ?
S1 Mo1 S2 75.188(10) . . ?
S1 Mo1 S2 72.739(10) 3_766 . ?
S1 Mo1 S2 72.752(10) . 3_766 ?
S2 Mo1 Mo1 58.359(8) . 3_766 ?
S2 Mo1 Mo1 58.322(9) 3_766 3_766 ?
S2 Mo1 S2 116.682(8) . 3_766 ?
C12 Mo1 Mo1 144.59(4) . 3_766 ?
C12 Mo1 S1 144.49(4) . . ?
C12 Mo1 S1 92.55(4) . 3_766 ?
C12 Mo1 S2 136.40(4) . . ?
C12 Mo1 S2 97.55(4) . 3_766 ?
C12 Mo1 C13 36.95(5) . . ?
C12 Mo1 C11 36.32(5) . . ?
C12 Mo1 C9 60.20(5) . . ?
C12 Mo1 C10 59.25(5) . . ?
C13 Mo1 Mo1 147.39(4) . 3_766 ?
C13 Mo1 S1 147.03(4) . . ?
C13 Mo1 S1 92.77(4) . 3_766 ?
C13 Mo1 S2 101.51(4) . . ?
C13 Mo1 S2 133.20(4) . 3_766 ?
C13 Mo1 C11 60.38(5) . . ?
C13 Mo1 C9 36.10(5) . . ?
C13 Mo1 C10 59.21(5) . . ?
C11 Mo1 Mo1 146.93(4) . 3_766 ?
C11 Mo1 S1 108.36(4) . . ?
C11 Mo1 S1 124.57(4) . 3_766 ?
C11 Mo1 S2 89.41(4) . 3_766 ?
C11 Mo1 S2 152.89(4) . . ?
C11 Mo1 C9 58.83(5) . . ?
C11 Mo1 C10 34.73(5) . . ?
C9 Mo1 Mo1 151.80(4) . 3_766 ?
C9 Mo1 S1 124.80(4) . 3_766 ?
C9 Mo1 S1 110.93(4) . . ?
C9 Mo1 S2 94.44(4) . . ?
C9 Mo1 S2 147.94(4) . 3_766 ?
C9 Mo1 C10 34.75(5) . . ?
C10 Mo1 Mo1 151.56(3) . 3_766 ?
C10 Mo1 S1 150.16(3) . 3_766 ?
C10 Mo1 S1 93.34(3) . . ?
C10 Mo1 S2 119.76(4) . . ?
C10 Mo1 S2 115.26(4) . 3_766 ?
Mo1 S1 Mo1 63.535(8) . 3_766 ?
C2 S1 Mo1 102.77(4) . 3_766 ?
C2 S1 Mo1 106.31(4) . . ?
Mo1 S2 Mo1 63.319(8) . 3_766 ?
C1 S2 Mo1 106.37(4) . . ?
C1 S2 Mo1 102.58(4) . 3_766 ?
C4 O2 C7 117.15(10) . . ?
C5 O1 C8 117.23(11) . . ?
O2 C4 C3 124.92(12) . . ?
O2 C4 C5 114.97(11) . . ?
C3 C4 C5 120.10(11) . . ?
C4 C3 H3 120.6(11) . . ?
C2 C3 C4 119.13(12) . . ?
C2 C3 H3 120.3(11) . . ?
C3 C2 S1 121.91(10) . . ?
C1 C2 S1 117.19(9) . . ?
C1 C2 C3 120.87(11) . . ?
C1 C6 H6 120.0(11) . . ?
C5 C6 C1 119.07(12) . . ?
C5 C6 H6 120.9(10) . . ?
C2 C1 S2 116.80(9) . . ?
C2 C1 C6 120.69(11) . . ?
C6 C1 S2 122.46(10) . . ?
O1 C5 C4 114.73(11) . . ?
O1 C5 C6 125.17(12) . . ?
C6 C5 C4 120.09(11) . . ?
Mo1 C12 H12 119.0 . . ?
C13 C12 Mo1 72.02(8) . . ?
C13 C12 H12 126.1 . . ?
C11 C12 Mo1 74.74(8) . . ?
C11 C12 H12 126.1 . . ?
C11 C12 C13 107.73(12) . . ?
O2 C7 H7A 110.4(12) . . ?
O2 C7 H7B 112.0(11) . . ?
O2 C7 H7C 104.2(12) . . ?
H7A C7 H7B 107.6(16) . . ?
H7A C7 H7C 112.0(17) . . ?
H7B C7 H7C 110.7(16) . . ?
Mo1 C13 H13 119.8 . . ?
C12 C13 Mo1 71.04(7) . . ?
C12 C13 H13 126.3 . . ?
C9 C13 Mo1 74.74(8) . . ?
C9 C13 C12 107.33(12) . . ?
C9 C13 H13 126.3 . . ?
Mo1 C11 H11 122.0 . . ?
C12 C11 Mo1 68.93(7) . . ?
C12 C11 H11 126.0 . . ?
C10 C11 Mo1 74.70(8) . . ?
C10 C11 C12 107.90(13) . . ?
C10 C11 H11 126.0 . . ?
O1 C8 H8A 105.0(13) . . ?
O1 C8 H8B 111.9(13) . . ?
O1 C8 H8C 110.0(14) . . ?
H8A C8 H8B 109.3(18) . . ?
H8A C8 H8C 112.5(18) . . ?
H8B C8 H8C 108.2(18) . . ?
Mo1 C9 H9 122.3 . . ?
C13 C9 Mo1 69.15(7) . . ?
C13 C9 H9 125.9 . . ?
C10 C9 Mo1 74.30(8) . . ?
C10 C9 C13 108.12(12) . . ?
C10 C9 H9 125.9 . . ?
Mo1 C10 H10 124.5 . . ?
C11 C10 Mo1 70.57(7) . . ?
C11 C10 C9 108.92(13) . . ?
C11 C10 H10 125.5 . . ?
C9 C10 Mo1 70.95(8) . . ?
C9 C10 H10 125.5 . . ?

loop_
_geom_bond_atom_site_label_1
_geom_bond_atom_site_label_2
_geom_bond_distance
_geom_bond_site_symmetry_2
_geom_bond_publ_flag
Mo1 Mo1 2.5907(2) 3_766 ?
Mo1 S1 2.4612(3) 3_766 ?
Mo1 S1 2.4596(3) . ?
Mo1 S2 2.4684(3) 3_766 ?
Mo1 S2 2.4675(3) . ?
Mo1 C12 2.2475(13) . ?
Mo1 C13 2.2604(13) . ?
Mo1 C11 2.3236(13) . ?
Mo1 C9 2.3334(14) . ?
Mo1 C10 2.3765(13) . ?
S1 C2 1.7914(13) . ?
S2 C1 1.7923(12) . ?
O2 C4 1.3612(15) . ?
O2 C7 1.4215(17) . ?
O1 C5 1.3665(15) . ?
O1 C8 1.4175(18) . ?
C4 C3 1.3943(17) . ?
C4 C5 1.4089(18) . ?
C3 C2 1.3968(17) . ?
C3 H3 0.92(2) . ?
C2 C1 1.3792(17) . ?
C6 C1 1.3975(17) . ?
C6 C5 1.3978(17) . ?
C6 H6 0.948(18) . ?
C12 H12 0.9500 . ?
C12 C13 1.428(2) . ?
C12 C11 1.427(2) . ?
C7 H7A 0.92(2) . ?
C7 H7B 0.95(2) . ?
C7 H7C 0.97(2) . ?
C13 H13 0.9500 . ?
C13 C9 1.425(2) . ?
C11 H11 0.9500 . ?
C11 C10 1.404(2) . ?
C8 H8A 0.96(2) . ?
C8 H8B 0.93(2) . ?
C8 H8C 0.98(2) . ?
C9 H9 0.9500 . ?
C9 C10 1.407(2) . ?
C10 H10 0.9500 . ?

loop_
_geom_torsion_atom_site_label_1
_geom_torsion_atom_site_label_2
_geom_torsion_atom_site_label_3
_geom_torsion_atom_site_label_4
_geom_torsion
_geom_torsion_site_symmetry_1
_geom_torsion_site_symmetry_2
_geom_torsion_site_symmetry_3
_geom_torsion_site_symmetry_4
_geom_torsion_publ_flag
Mo1 S1 C2 C3 142.92(10) 3_766 . . . ?
Mo1 S1 C2 C3 -151.27(9) . . . . ?
Mo1 S1 C2 C1 -34.91(10) 3_766 . . . ?
Mo1 S1 C2 C1 30.90(10) . . . . ?
Mo1 S2 C1 C2 -29.84(10) . . . . ?
Mo1 S2 C1 C2 35.71(10) 3_766 . . . ?
Mo1 S2 C1 C6 152.72(10) . . . . ?
Mo1 S2 C1 C6 -141.74(10) 3_766 . . . ?
Mo1 C12 C13 C9 66.50(9) . . . . ?
Mo1 C12 C11 C10 -65.06(10) . . . . ?
Mo1 C13 C9 C10 64.58(10) . . . . ?
Mo1 C11 C10 C9 -60.87(10) . . . . ?
Mo1 C9 C10 C11 60.63(10) . . . . ?
S1 C2 C1 S2 -0.63(13) . . . . ?
S1 C2 C1 C6 176.87(10) . . . . ?
O2 C4 C3 C2 -177.38(12) . . . . ?
O2 C4 C5 O1 -1.27(17) . . . . ?
O2 C4 C5 C6 178.26(11) . . . . ?
C4 C3 C2 S1 -178.87(10) . . . . ?
C4 C3 C2 C1 -1.11(19) . . . . ?
C3 C4 C5 O1 178.98(12) . . . . ?
C3 C4 C5 C6 -1.48(19) . . . . ?
C3 C2 C1 S2 -178.49(10) . . . . ?
C3 C2 C1 C6 -0.99(19) . . . . ?
C1 C6 C5 O1 178.88(12) . . . . ?
C1 C6 C5 C4 -0.60(19) . . . . ?
C5 C4 C3 C2 2.33(19) . . . . ?
C5 C6 C1 S2 179.19(10) . . . . ?
C5 C6 C1 C2 1.84(19) . . . . ?
C12 C13 C9 Mo1 -64.03(9) . . . . ?
C12 C13 C9 C10 0.56(15) . . . . ?
C12 C11 C10 Mo1 61.32(9) . . . . ?
C12 C11 C10 C9 0.45(15) . . . . ?
C7 O2 C4 C3 1.46(19) . . . . ?
C7 O2 C4 C5 -178.27(12) . . . . ?
C13 C12 C11 Mo1 64.97(9) . . . . ?
C13 C12 C11 C10 -0.10(15) . . . . ?
C13 C9 C10 Mo1 -61.26(9) . . . . ?
C13 C9 C10 C11 -0.62(15) . . . . ?
C11 C12 C13 Mo1 -66.78(9) . . . . ?
C11 C12 C13 C9 -0.28(15) . . . . ?
C8 O1 C5 C4 177.00(13) . . . . ?
C8 O1 C5 C6 -2.5(2) . . . . ?
